data_7208701
loop_
_publ_author_name
'Cheng, P.-C.'
'Tseng, F.-S.'
'Yeh, C.-T.'
'Chang, T.-G.'
'Kao, C.-C.'
'Lin, C.-H.'
'Liu, W.-R.'
'Chen, J.-S.'
'Zima, V.'

_publ_section_title
;
 Synthesis, structures, and properties of alkali and alkaline earth
 coordination polymers based on V-shaped ligand
;
_journal_issue 20
_journal_name_full CrystEngComm
_journal_page_first 6812
_journal_paper_doi 10.1039/c2ce25589h
_journal_volume 14
_journal_year 2012
_chemical_formula_moiety 'C14 H9 K O5'
_chemical_formula_sum 'C14 H9 K O5'
_chemical_formula_weight 296.31
_chemical_name_systematic
;
?
;
_space_group_IT_number 52
_symmetry_cell_setting orthorhombic
_symmetry_space_group_name_Hall '-P 2a 2bc'
_symmetry_space_group_name_H-M 'P n n a'
_atom_sites_solution_hydrogens geom
_atom_sites_solution_primary direct
_atom_sites_solution_secondary difmap
_audit_creation_method SHELXL-97
_cell_angle_alpha 90.00
_cell_angle_beta 90.00
_cell_angle_gamma 90.00
_cell_formula_units_Z 4
_cell_length_a 6.0308(2)
_cell_length_b 28.4845(11)
_cell_length_c 7.0345(3)
_cell_measurement_reflns_used 5488
_cell_measurement_temperature 295(2)
_cell_measurement_theta_max 28.2993
_cell_measurement_theta_min 2.8604
_cell_volume 1208.42(8)
_computing_cell_refinement 'SAINT V7.66A (Bruker AXS, 2009)'
_computing_data_collection 'APEX2 (Bruker AXS, 2010)'
_computing_data_reduction 'SAINT V7.66A (Bruker AXS, 2009)'
_computing_molecular_graphics 'SHELXTL (Sheldrick, 2008)'
_computing_publication_material SHELXTL
_computing_structure_refinement 'SHELXL-97 (Sheldrick, 2008)'
_computing_structure_solution 'SHELXS-97 (Sheldrick, 2008)'
_diffrn_ambient_temperature 295(2)
_diffrn_detector_area_resol_mean 8.3333
_diffrn_measured_fraction_theta_full 0.998
_diffrn_measured_fraction_theta_max 0.998
_diffrn_measurement_device_type 'Bruker APEX-II CCD'
_diffrn_measurement_method '\f and \w scans'
_diffrn_radiation_monochromator graphite
_diffrn_radiation_source 'fine-focus sealed tube'
_diffrn_radiation_type MoK\a
_diffrn_radiation_wavelength 0.71073
_diffrn_reflns_av_R_equivalents 0.0639
_diffrn_reflns_av_sigmaI/netI 0.0325
_diffrn_reflns_limit_h_max 8
_diffrn_reflns_limit_h_min -6
_diffrn_reflns_limit_k_max 38
_diffrn_reflns_limit_k_min -38
_diffrn_reflns_limit_l_max 9
_diffrn_reflns_limit_l_min -9
_diffrn_reflns_number 12535
_diffrn_reflns_theta_full 28.30
_diffrn_reflns_theta_max 28.30
_diffrn_reflns_theta_min 1.43
_exptl_absorpt_coefficient_mu 0.457
_exptl_absorpt_correction_T_max 0.9347
_exptl_absorpt_correction_T_min 0.8456
_exptl_absorpt_correction_type multi-scan
_exptl_absorpt_process_details 'SADABS V2008/1 (Bruker AXS)'
_exptl_crystal_colour colourless
_exptl_crystal_density_diffrn 1.629
_exptl_crystal_density_method 'not measured'
_exptl_crystal_description Tabular
_exptl_crystal_F_000 608
_exptl_crystal_size_max 0.38
_exptl_crystal_size_mid 0.35
_exptl_crystal_size_min 0.15
_refine_diff_density_max 0.315
_refine_diff_density_min -0.259
_refine_diff_density_rms 0.050
_refine_ls_extinction_method none
_refine_ls_goodness_of_fit_ref 1.041
_refine_ls_hydrogen_treatment constr
_refine_ls_matrix_type full
_refine_ls_number_parameters 92
_refine_ls_number_reflns 1501
_refine_ls_number_restraints 0
_refine_ls_restrained_S_all 1.041
_refine_ls_R_factor_all 0.0461
_refine_ls_R_factor_gt 0.0343
_refine_ls_shift/su_max 0.000
_refine_ls_shift/su_mean 0.000
_refine_ls_structure_factor_coef Fsqd
_refine_ls_weighting_details 'calc w=1/[\s^2^(Fo^2^)+(0.0534P)^2^+0.0000P] where P=(Fo^2^+2Fc^2^)/3'
_refine_ls_weighting_scheme calc
_refine_ls_wR_factor_gt 0.0899
_refine_ls_wR_factor_ref 0.0946
_reflns_number_gt 1163
_reflns_number_total 1501
_reflns_threshold_expression >2sigma(I)
_cod_data_source_file c2ce25589h.txt
_cod_data_source_block 3
_cod_database_code 7208701

loop_
_symmetry_equiv_pos_as_xyz
'x, y, z'
'-x+1/2, -y, z'
'x, -y+1/2, -z+1/2'
'-x+1/2, y+1/2, -z+1/2'
'-x, -y, -z'
'x-1/2, y, -z'
'-x, y-1/2, z-1/2'
'x-1/2, -y-1/2, z-1/2'

loop_
_atom_site_label
_atom_site_type_symbol
_atom_site_fract_x
_atom_site_fract_y
_atom_site_fract_z
_atom_site_U_iso_or_equiv
_atom_site_adp_type
_atom_site_occupancy
_atom_site_symmetry_multiplicity
_atom_site_calc_flag
_atom_site_refinement_flags
K1 K 0.2500 0.0000 0.29700(8) 0.04147(19) Uani 1 2 d S
O1 O -0.15622(18) -0.03843(3) 0.15291(14) 0.0336(3) Uani 1 1 d .
H1 H -0.2202 -0.0131 0.1606 0.050 Uiso 0.50 1 d PR
O2 O -0.40373(19) -0.05820(3) 0.37301(15) 0.0395(3) Uani 1 1 d .
O3 O 0.1215(3) -0.2500 0.2500 0.0272(3) Uani 1 2 d S
C1 C -0.2498(2) -0.06836(5) 0.2660(2) 0.0243(3) Uani 1 1 d .
C2 C -0.1573(2) -0.11704(4) 0.25755(17) 0.0213(3) Uani 1 1 d .
C3 C -0.2736(2) -0.15387(5) 0.34006(19) 0.0247(3) Uani 1 1 d .
H3A H -0.4088 -0.1480 0.3992 0.030 Uiso 1 1 calc R
C4 C -0.1904(3) -0.19927(4) 0.33515(19) 0.0256(3) Uani 1 1 d .
H4A H -0.2691 -0.2239 0.3896 0.031 Uiso 1 1 calc R
C5 C 0.0118(3) -0.20727(4) 0.24797(18) 0.0218(3) Uani 1 1 d .
C6 C 0.1300(2) -0.17105(4) 0.16520(18) 0.0236(3) Uani 1 1 d .
H6A H 0.2657 -0.1769 0.1069 0.028 Uiso 1 1 calc R
C7 C 0.0441(2) -0.12593(4) 0.17013(18) 0.0244(3) Uani 1 1 d .
H7A H 0.1224 -0.1014 0.1143 0.029 Uiso 1 1 calc R

loop_
_atom_site_aniso_label
_atom_site_aniso_U_11
_atom_site_aniso_U_22
_atom_site_aniso_U_33
_atom_site_aniso_U_23
_atom_site_aniso_U_13
_atom_site_aniso_U_12
K1 0.0243(3) 0.0422(3) 0.0578(4) 0.000 0.000 0.0057(2)
O1 0.0349(7) 0.0151(5) 0.0507(6) 0.0032(4) 0.0095(5) 0.0051(4)
O2 0.0382(7) 0.0294(6) 0.0509(7) 0.0021(5) 0.0145(6) 0.0114(5)
O3 0.0246(8) 0.0129(6) 0.0443(8) -0.0003(5) 0.000 0.000
C1 0.0221(9) 0.0208(7) 0.0302(7) -0.0022(5) -0.0005(6) 0.0025(5)
C2 0.0235(8) 0.0177(6) 0.0227(6) -0.0007(5) -0.0012(6) 0.0005(6)
C3 0.0225(8) 0.0230(7) 0.0285(7) -0.0014(5) 0.0046(6) 0.0008(5)
C4 0.0302(9) 0.0184(6) 0.0281(7) 0.0023(5) 0.0052(6) -0.0033(5)
C5 0.0282(9) 0.0147(6) 0.0227(6) -0.0022(5) -0.0023(6) 0.0021(5)
C6 0.0214(8) 0.0197(6) 0.0296(7) -0.0014(5) 0.0045(6) 0.0010(5)
C7 0.0279(9) 0.0163(6) 0.0289(7) 0.0012(5) 0.0048(6) -0.0013(5)

loop_
_atom_type_symbol
_atom_type_description
_atom_type_scat_dispersion_real
_atom_type_scat_dispersion_imag
_atom_type_scat_source
C C 0.0033 0.0016 'International Tables Vol C Tables 4.2.6.8 and 6.1.1.4'
H H 0.0000 0.0000 'International Tables Vol C Tables 4.2.6.8 and 6.1.1.4'
K K 0.2009 0.2494 'International Tables Vol C Tables 4.2.6.8 and 6.1.1.4'
O O 0.0106 0.0060 'International Tables Vol C Tables 4.2.6.8 and 6.1.1.4'

loop_
_geom_angle_atom_site_label_1
_geom_angle_atom_site_label_2
_geom_angle_atom_site_label_3
_geom_angle
_geom_angle_site_symmetry_1
_geom_angle_site_symmetry_3
O2 K1 O2 157.32(5) 1_655 2_455
O2 K1 O1 69.28(3) 1_655 2
O2 K1 O1 119.52(3) 2_455 2
O2 K1 O1 119.52(3) 1_655 .
O2 K1 O1 69.28(3) 2_455 .
O1 K1 O1 138.61(4) 2 .
O2 K1 O2 86.98(3) 1_655 5_556
O2 K1 O2 75.42(3) 2_455 5_556
O1 K1 O2 78.38(3) 2 5_556
O1 K1 O2 138.45(3) . 5_556
O2 K1 O2 75.42(3) 1_655 6_656
O2 K1 O2 86.98(3) 2_455 6_656
O1 K1 O2 138.45(3) 2 6_656
O1 K1 O2 78.38(3) . 6_656
O2 K1 O2 78.58(4) 5_556 6_656
O2 K1 O1 81.89(3) 1_655 6_655
O2 K1 O1 120.50(3) 2_455 6_655
O1 K1 O1 69.60(3) 2 6_655
O1 K1 O1 71.94(2) . 6_655
O2 K1 O1 147.98(3) 5_556 6_655
O2 K1 O1 126.48(3) 6_656 6_655
O2 K1 O1 120.50(3) 1_655 5
O2 K1 O1 81.89(3) 2_455 5
O1 K1 O1 71.94(2) 2 5
O1 K1 O1 69.60(3) . 5
O2 K1 O1 126.48(2) 5_556 5
O2 K1 O1 147.98(3) 6_656 5
O1 K1 O1 42.54(3) 6_655 5
C1 O2 K1 127.06(9) . 1_455
C1 O2 K1 111.76(9) . 5_556
K1 O2 K1 93.02(3) 1_455 5_556
C5 O3 C5 122.93(16) . 3_545
O2 C1 O1 123.37(13) . .
O2 C1 C2 121.60(12) . .
O1 C1 C2 115.03(12) . .
C7 C2 C3 119.36(12) . .
C7 C2 C1 120.95(12) . .
C3 C2 C1 119.69(12) . .
C4 C3 C2 120.72(13) . .
C4 C3 H3A 119.6 . .
C2 C3 H3A 119.6 . .
C5 C4 C3 118.92(12) . .
C5 C4 H4A 120.5 . .
C3 C4 H4A 120.5 . .
C6 C5 C4 121.20(12) . .
C6 C5 O3 114.42(13) . .
C4 C5 O3 124.14(12) . .
C5 C6 C7 119.25(13) . .
C5 C6 H6A 120.4 . .
C7 C6 H6A 120.4 . .
C2 C7 C6 120.56(12) . .
C2 C7 H7A 119.7 . .
C6 C7 H7A 119.7 . .

loop_
_geom_bond_atom_site_label_1
_geom_bond_atom_site_label_2
_geom_bond_distance
_geom_bond_site_symmetry_2
K1 O2 2.7193(11) 1_655
K1 O2 2.7193(11) 2_455
K1 O1 2.8683(11) 2
K1 O1 2.8683(11) .
K1 O2 2.9993(12) 5_556
K1 O2 2.9993(12) 6_656
K1 O1 3.3962(11) 6_655
K1 O1 3.3962(11) 5
O1 C1 1.2955(17) .
O1 H1 0.8202 .
O2 C1 1.2296(16) .
O3 C5 1.3855(14) .
O3 C5 1.3856(14) 3_545
C1 C2 1.4957(18) .
C2 C7 1.3852(19) .
C2 C3 1.3891(18) .
C3 C4 1.3875(17) .
C3 H3A 0.9300 .
C4 C5 1.384(2) .
C4 H4A 0.9300 .
C5 C6 1.3829(18) .
C6 C7 1.3862(17) .
C6 H6A 0.9300 .
C7 H7A 0.9300 .

loop_
_geom_hbond_atom_site_label_D
_geom_hbond_atom_site_label_H
_geom_hbond_atom_site_label_A
_geom_hbond_distance_DH
_geom_hbond_distance_HA
_geom_hbond_distance_DA
_geom_hbond_angle_DHA
_geom_hbond_site_symmetry_A
O1 H1 O1 0.82 1.65 2.4643(18) 174.2 2_455
